data_7031847
loop_
_publ_author_name
'Mrkali\'c, Emina M'
'Jeli\'c, Ratomir M'
'Klisuri\'c, Olivera R'
'Matovi\'c, Zoran D'

_publ_section_title
;
 Synthesis of novel palladium(ii) complexes with oxalic acid diamide
 derivatives and their interaction with nucleosides and proteins.
 Structural, solution, and computational study.
;
_journal_issue 40
_journal_name_full 'Dalton transactions (Cambridge, England : 2003)'
_journal_page_first 15126
_journal_page_last 15137
_journal_paper_doi 10.1039/c3dt53384k
_journal_volume 43
_journal_year 2014
_chemical_formula_sum 'C24 H25 K N6 O11 Pd2'
_chemical_formula_weight 825.40
_chemical_name_systematic
;
?
;
_space_group_IT_number 2
_symmetry_cell_setting triclinic
_symmetry_space_group_name_Hall '-P 1'
_symmetry_space_group_name_H-M 'P -1'
_atom_sites_solution_hydrogens geom
_atom_sites_solution_primary direct
_atom_sites_solution_secondary difmap
_audit_creation_method SHELXL-97
_cell_angle_alpha 71.249(5)
_cell_angle_beta 77.923(5)
_cell_angle_gamma 76.403(5)
_cell_formula_units_Z 2
_cell_length_a 7.873(5)
_cell_length_b 13.741(5)
_cell_length_c 15.723(5)
_cell_measurement_reflns_used 5038
_cell_measurement_temperature 293(2)
_cell_measurement_theta_max 28.8671
_cell_measurement_theta_min 3.1924
_cell_volume 1548.9(12)
_computing_cell_refinement
;
CrysAlisPro, Oxford Diffraction Ltd.,
Version 1.171.34.36 (release 02-08-2010 CrysAlis171 .NET)
(compiled Aug 2 2010,13:00:58)
;
_computing_data_collection
;
CrysAlisPro, Oxford Diffraction Ltd.,
Version 1.171.34.36 (release 02-08-2010 CrysAlis171 .NET)
(compiled Aug 2 2010,13:00:58)
;
_computing_data_reduction
;
CrysAlisPro, Oxford Diffraction Ltd.,
Version 1.171.34.36 (release 02-08-2010 CrysAlis171 .NET)
(compiled Aug 2 2010,13:00:58)
;
_computing_structure_refinement 'SHELXL-97 (Sheldrick, 1997)'
_computing_structure_solution 'SIR97 (Altomare, 1999)'
_diffrn_ambient_temperature 293(2)
_diffrn_detector_area_resol_mean 16.3280
_diffrn_measured_fraction_theta_full 0.998
_diffrn_measured_fraction_theta_max 0.998
_diffrn_measurement_device_type 'Xcalibur, Sapphire3, Gemini'
_diffrn_measurement_method '\w scans'
_diffrn_radiation_monochromator graphite
_diffrn_radiation_source 'fine-focus sealed tube'
_diffrn_radiation_type MoK\a
_diffrn_radiation_wavelength 0.71073
_diffrn_reflns_av_R_equivalents 0.0385
_diffrn_reflns_av_sigmaI/netI 0.0649
_diffrn_reflns_limit_h_max 9
_diffrn_reflns_limit_h_min -9
_diffrn_reflns_limit_k_max 16
_diffrn_reflns_limit_k_min -16
_diffrn_reflns_limit_l_max 18
_diffrn_reflns_limit_l_min -18
_diffrn_reflns_number 10061
_diffrn_reflns_theta_full 25.00
_diffrn_reflns_theta_max 25.00
_diffrn_reflns_theta_min 3.20
_diffrn_standards_number 11958
_exptl_absorpt_coefficient_mu 1.361
_exptl_absorpt_correction_T_max 1.00000
_exptl_absorpt_correction_T_min 0.86680
_exptl_absorpt_correction_type multi-scan
_exptl_absorpt_process_details
;
CrysAlisPro, Oxford Diffraction Ltd.,
Version 1.171.34.36 (release 02-08-2010 CrysAlis171 .NET)
(compiled Aug 2 2010,13:00:58)
Empirical absorption correction using spherical harmonics,
implemented in SCALE3 ABSPACK scaling algorithm.
;
_exptl_crystal_colour yellow
_exptl_crystal_density_diffrn 1.770
_exptl_crystal_density_method 'not measured'
_exptl_crystal_description prism
_exptl_crystal_F_000 820
_exptl_crystal_size_max 0.254
_exptl_crystal_size_mid 0.086
_exptl_crystal_size_min 0.064
_platon_squeeze_details
;
;
_refine_diff_density_max 1.693
_refine_diff_density_min -1.423
_refine_diff_density_rms 0.183
_refine_ls_extinction_method none
_refine_ls_goodness_of_fit_ref 1.118
_refine_ls_hydrogen_treatment mixed
_refine_ls_matrix_type full
_refine_ls_number_parameters 417
_refine_ls_number_reflns 5463
_refine_ls_number_restraints 4
_refine_ls_restrained_S_all 1.118
_refine_ls_R_factor_all 0.0909
_refine_ls_R_factor_gt 0.0763
_refine_ls_shift/su_max 0.000
_refine_ls_shift/su_mean 0.000
_refine_ls_structure_factor_coef Fsqd
_refine_ls_weighting_details 'calc w=1/[\s^2^(Fo^2^)+(0.0795P)^2^+15.4532P] where P=(Fo^2^+2Fc^2^)/3'
_refine_ls_weighting_scheme calc
_refine_ls_wR_factor_gt 0.1955
_refine_ls_wR_factor_ref 0.2047
_reflns_number_gt 4434
_reflns_number_total 5463
_reflns_threshold_expression >2sigma(I)
_cod_data_source_file c3dt53384k2.cif
_cod_data_source_block shelxl
_cod_depositor_comments 'Adding full bibliography for 7031847.cif.'
_cod_database_code 7031847

loop_
_symmetry_equiv_pos_as_xyz
'x, y, z'
'-x, -y, -z'

loop_
_atom_site_label
_atom_site_type_symbol
_atom_site_fract_x
_atom_site_fract_y
_atom_site_fract_z
_atom_site_U_iso_or_equiv
_atom_site_adp_type
_atom_site_occupancy
_atom_site_symmetry_multiplicity
_atom_site_calc_flag
_atom_site_refinement_flags
Pd2 Pd 0.23043(10) 0.44608(6) 0.04009(5) 0.0314(2) Uani 1 1 d .
Pd1 Pd -0.23239(10) 1.03573(6) -0.55394(5) 0.0353(3) Uani 1 1 d .
K1 K 0.0637(3) 1.14518(18) -0.82006(15) 0.0466(6) Uani 1 1 d .
O2B O 0.2061(11) 0.7556(6) -0.0726(6) 0.056(2) Uani 1 1 d .
O2A O -0.3391(11) 0.9628(6) -0.2819(5) 0.053(2) Uani 1 1 d .
O1A O -0.1021(11) 0.8068(6) -0.3337(5) 0.051(2) Uani 1 1 d .
C2A C -0.2892(14) 0.9729(8) -0.3655(7) 0.039(2) Uani 1 1 d .
N3A N -0.3091(14) 1.1870(8) -0.6239(6) 0.049(2) Uani 1 1 d D
O1B O 0.1481(11) 0.6666(6) -0.1933(5) 0.051(2) Uani 1 1 d .
C3A C -0.0667(14) 0.8084(8) -0.5220(7) 0.038(2) Uani 1 1 d .
O3A O -0.1267(12) 1.0116(6) -0.6740(5) 0.057(2) Uani 1 1 d .
O3B O 0.2227(12) 0.3012(6) 0.0452(5) 0.052(2) Uani 1 1 d .
N3B N 0.2216(15) 0.3926(7) 0.1791(6) 0.048(2) Uani 1 1 d D
N1B N 0.2294(10) 0.5015(6) -0.0929(5) 0.0336(18) Uani 1 1 d .
C8B C 0.2429(14) 0.3316(8) -0.1178(7) 0.041(2) Uani 1 1 d .
N1A N -0.1499(11) 0.8897(6) -0.4833(5) 0.0357(19) Uani 1 1 d .
O4B O 0.2262(16) 0.1698(7) -0.0050(6) 0.079(3) Uani 1 1 d .
N2A N -0.3327(11) 1.0538(7) -0.4336(6) 0.040(2) Uani 1 1 d .
O4A O 0.0088(16) 0.9281(7) -0.7709(6) 0.083(3) Uani 1 1 d .
C1A C -0.1630(12) 0.8780(8) -0.3937(6) 0.034(2) Uani 1 1 d .
C4A C -0.0351(16) 0.7042(8) -0.4658(8) 0.048(3) Uani 1 1 d .
H4A H -0.0701 0.6904 -0.4034 0.058 Uiso 1 1 calc R
C8A C -0.0142(15) 0.8248(8) -0.6166(7) 0.043(3) Uani 1 1 d .
C2B C 0.2133(13) 0.6568(8) -0.0487(7) 0.037(2) Uani 1 1 d .
C7A C 0.067(2) 0.7391(10) -0.6478(9) 0.063(4) Uani 1 1 d .
H7A H 0.0974 0.7506 -0.7102 0.075 Uiso 1 1 calc R
C5A C 0.0460(19) 0.6232(9) -0.5014(9) 0.059(3) Uani 1 1 d .
H5A H 0.0628 0.5555 -0.4628 0.071 Uiso 1 1 calc R
N2B N 0.2380(11) 0.5909(6) 0.0295(5) 0.0358(19) Uani 1 1 d .
C7B C 0.2594(18) 0.2787(10) -0.1821(9) 0.061(3) Uani 1 1 d .
H7B H 0.2524 0.2081 -0.1601 0.073 Uiso 1 1 calc R
C9B C 0.2310(15) 0.2673(9) -0.0222(8) 0.047(3) Uani 1 1 d .
C3B C 0.2449(12) 0.4389(8) -0.1511(6) 0.035(2) Uani 1 1 d .
C4B C 0.2737(17) 0.4840(10) -0.2473(7) 0.055(3) Uani 1 1 d .
H4B H 0.2793 0.5546 -0.2710 0.066 Uiso 1 1 calc R
C6B C 0.2848(19) 0.3206(11) -0.2746(9) 0.067(4) Uani 1 1 d .
H6B H 0.2957 0.2810 -0.3142 0.080 Uiso 1 1 calc R
C5B C 0.2930(19) 0.4252(12) -0.3046(8) 0.067(4) Uani 1 1 d .
H5B H 0.3127 0.4571 -0.3667 0.081 Uiso 1 1 calc R
C1B C 0.1941(13) 0.6074(7) -0.1203(6) 0.035(2) Uani 1 1 d .
C9A C -0.0467(17) 0.9276(9) -0.6896(8) 0.050(3) Uani 1 1 d .
C11A C -0.440(2) 1.2440(10) -0.4868(9) 0.071(4) Uani 1 1 d .
H11A H -0.5289 1.2982 -0.4679 0.086 Uiso 1 1 calc R
H11B H -0.3260 1.2602 -0.4881 0.086 Uiso 1 1 calc R
C12A C -0.4551(15) 1.1461(8) -0.4158(8) 0.047(3) Uani 1 1 d .
H12A H -0.5749 1.1340 -0.4070 0.057 Uiso 1 1 calc R
H12B H -0.4353 1.1536 -0.3595 0.057 Uiso 1 1 calc R
C10A C -0.457(2) 1.2535(10) -0.5789(9) 0.074(4) Uani 1 1 d .
H10A H -0.4617 1.3261 -0.6144 0.089 Uiso 1 1 calc R
H10B H -0.5680 1.2343 -0.5788 0.089 Uiso 1 1 calc R
C6A C 0.104(2) 0.6399(10) -0.5941(9) 0.070(4) Uani 1 1 d .
H6A H 0.1650 0.5856 -0.6180 0.084 Uiso 1 1 calc R
C12B C 0.2700(17) 0.6285(9) 0.1009(8) 0.052(3) Uani 1 1 d .
H12C H 0.3737 0.6612 0.0789 0.063 Uiso 1 1 calc R
H12D H 0.1704 0.6819 0.1124 0.063 Uiso 1 1 calc R
C11B C 0.296(4) 0.5486(13) 0.1860(9) 0.127(10) Uani 1 1 d .
H11C H 0.4238 0.5307 0.1824 0.153 Uiso 1 1 calc R
H11D H 0.2577 0.5872 0.2307 0.153 Uiso 1 1 calc R
C10B C 0.247(4) 0.4611(13) 0.2275(11) 0.122(9) Uani 1 1 d .
H10C H 0.1353 0.4760 0.2655 0.147 Uiso 1 1 calc R
H10D H 0.3316 0.4207 0.2681 0.147 Uiso 1 1 calc R
OW1 O -0.4025(17) 0.8407(9) -0.3545(7) 0.091(4) Uani 1 1 d .
OW2 O 0.4310(17) 0.6378(9) -0.1564(7) 0.094(4) Uani 1 1 d .
OW O -0.0153(18) 0.7610(7) -0.2459(7) 0.105(5) Uani 1 1 d .
H3C H 0.309(8) 0.336(4) 0.193(6) 0.02(2) Uiso 1 1 d D
H3B H -0.22(2) 1.219(17) -0.629(16) 0.18(11) Uiso 1 1 d D
H3D H 0.103(4) 0.397(10) 0.190(8) 0.06(4) Uiso 1 1 d D
H3A H -0.351(14) 1.191(8) -0.675(4) 0.04(3) Uiso 1 1 d D
H1 H -0.630(13) 0.943(8) -0.261(7) 0.04(3) Uiso 1 1 d .

loop_
_atom_site_aniso_label
_atom_site_aniso_U_11
_atom_site_aniso_U_22
_atom_site_aniso_U_33
_atom_site_aniso_U_23
_atom_site_aniso_U_13
_atom_site_aniso_U_12
Pd2 0.0371(4) 0.0301(4) 0.0243(4) 0.0004(3) -0.0079(3) -0.0091(3)
Pd1 0.0374(5) 0.0315(4) 0.0287(4) 0.0038(3) -0.0051(3) -0.0078(3)
K1 0.0629(16) 0.0345(12) 0.0318(12) 0.0032(9) -0.0064(11) -0.0068(11)
O2B 0.067(5) 0.033(4) 0.059(5) 0.003(4) -0.014(4) -0.013(4)
O2A 0.056(5) 0.053(5) 0.040(4) -0.010(4) -0.001(4) -0.001(4)
O1A 0.062(5) 0.034(4) 0.048(5) 0.003(3) -0.023(4) 0.003(4)
C2A 0.038(6) 0.033(5) 0.037(6) -0.001(4) -0.004(4) -0.004(4)
N3A 0.058(6) 0.044(5) 0.029(5) 0.003(4) -0.002(4) -0.002(5)
O1B 0.064(5) 0.042(4) 0.030(4) 0.003(3) -0.006(4) 0.000(4)
C3A 0.041(6) 0.036(5) 0.032(5) 0.004(4) -0.008(4) -0.017(5)
O3A 0.075(6) 0.044(5) 0.043(5) -0.007(4) -0.003(4) -0.006(4)
O3B 0.077(6) 0.036(4) 0.042(4) -0.003(3) -0.016(4) -0.014(4)
N3B 0.069(7) 0.037(5) 0.035(5) 0.001(4) -0.022(5) -0.008(5)
N1B 0.033(4) 0.037(4) 0.025(4) -0.004(3) 0.002(3) -0.007(4)
C8B 0.036(6) 0.037(6) 0.042(6) -0.006(5) -0.006(5) -0.001(4)
N1A 0.035(4) 0.038(5) 0.030(4) -0.005(4) -0.001(3) -0.008(4)
O4B 0.138(10) 0.035(5) 0.059(6) -0.014(4) 0.000(6) -0.016(5)
N2A 0.038(5) 0.041(5) 0.034(5) -0.001(4) -0.011(4) -0.005(4)
O4A 0.146(10) 0.058(6) 0.035(5) -0.009(4) -0.004(5) -0.012(6)
C1A 0.029(5) 0.036(5) 0.025(5) 0.006(4) 0.000(4) -0.009(4)
C4A 0.060(7) 0.035(6) 0.044(6) 0.001(5) -0.011(5) -0.013(5)
C8A 0.058(7) 0.036(6) 0.034(6) 0.000(4) -0.010(5) -0.018(5)
C2B 0.031(5) 0.043(6) 0.030(5) -0.007(4) 0.004(4) -0.006(4)
C7A 0.095(11) 0.046(7) 0.051(7) -0.018(6) -0.010(7) -0.015(7)
C5A 0.084(9) 0.030(6) 0.060(8) -0.005(5) -0.017(7) -0.007(6)
N2B 0.034(4) 0.034(4) 0.034(5) 0.001(4) -0.007(4) -0.010(4)
C7B 0.070(9) 0.051(7) 0.060(8) -0.026(6) 0.001(7) -0.004(6)
C9B 0.045(6) 0.045(7) 0.043(6) -0.011(5) -0.003(5) 0.003(5)
C3B 0.026(5) 0.045(6) 0.028(5) -0.004(4) 0.003(4) -0.010(4)
C4B 0.073(8) 0.051(7) 0.029(6) 0.000(5) -0.013(6) -0.001(6)
C6B 0.090(10) 0.056(8) 0.044(7) -0.017(6) -0.008(7) 0.008(7)
C5B 0.071(9) 0.083(10) 0.033(6) -0.012(6) -0.004(6) 0.002(7)
C1B 0.035(5) 0.031(5) 0.028(5) 0.002(4) -0.003(4) -0.004(4)
C9A 0.065(8) 0.038(6) 0.038(6) 0.005(5) -0.013(6) -0.011(6)
C11A 0.085(10) 0.050(8) 0.062(9) -0.018(7) 0.013(7) 0.004(7)
C12A 0.045(6) 0.043(6) 0.046(6) -0.008(5) -0.004(5) -0.001(5)
C10A 0.075(9) 0.050(8) 0.059(9) 0.014(6) -0.003(7) 0.016(7)
C6A 0.109(12) 0.045(7) 0.057(8) -0.019(6) -0.020(8) -0.003(7)
C12B 0.057(7) 0.051(7) 0.050(7) -0.016(6) -0.012(6) -0.006(6)
C11B 0.30(3) 0.081(12) 0.037(8) -0.002(7) -0.042(12) -0.102(16)
C10B 0.26(3) 0.068(11) 0.055(10) 0.005(8) -0.070(14) -0.062(14)
OW1 0.128(10) 0.100(8) 0.050(6) -0.003(5) -0.016(6) -0.055(7)
OW2 0.125(10) 0.102(8) 0.053(6) 0.013(6) -0.018(6) -0.063(8)
OW 0.203(14) 0.049(6) 0.069(7) -0.015(5) -0.104(9) 0.037(7)

loop_
_atom_type_symbol
_atom_type_description
_atom_type_scat_dispersion_real
_atom_type_scat_dispersion_imag
_atom_type_scat_source
C C 0.0033 0.0016 'International Tables Vol C Tables 4.2.6.8 and 6.1.1.4'
H H 0.0000 0.0000 'International Tables Vol C Tables 4.2.6.8 and 6.1.1.4'
N N 0.0061 0.0033 'International Tables Vol C Tables 4.2.6.8 and 6.1.1.4'
O O 0.0106 0.0060 'International Tables Vol C Tables 4.2.6.8 and 6.1.1.4'
K K 0.2009 0.2494 'International Tables Vol C Tables 4.2.6.8 and 6.1.1.4'
Pd Pd -0.9988 1.0072 'International Tables Vol C Tables 4.2.6.8 and 6.1.1.4'

loop_
_geom_angle_atom_site_label_1
_geom_angle_atom_site_label_2
_geom_angle_atom_site_label_3
_geom_angle
_geom_angle_site_symmetry_1
_geom_angle_site_symmetry_3
N2B Pd2 O3B 177.6(3) . .
N2B Pd2 N1B 83.1(3) . .
O3B Pd2 N1B 94.5(3) . .
N2B Pd2 N3B 95.8(4) . .
O3B Pd2 N3B 86.6(3) . .
N1B Pd2 N3B 177.6(4) . .
N2A Pd1 N1A 83.5(3) . .
N2A Pd1 O3A 177.8(3) . .
N1A Pd1 O3A 94.3(3) . .
N2A Pd1 N3A 95.6(4) . .
N1A Pd1 N3A 177.5(4) . .
O3A Pd1 N3A 86.6(4) . .
OW K1 O1B 37.6(3) 2_574 2_574
OW K1 O1A 31.2(3) 2_574 2_574
O1B K1 O1A 68.3(2) 2_574 2_574
OW K1 O2B 95.8(3) 2_574 2_574
O1B K1 O2B 58.4(2) 2_574 2_574
O1A K1 O2B 125.4(3) 2_574 2_574
OW K1 O3B 83.8(4) 2_574 1_564
O1B K1 O3B 74.3(2) 2_574 1_564
O1A K1 O3B 99.3(2) 2_574 1_564
O2B K1 O3B 78.5(2) 2_574 1_564
OW K1 O2A 87.5(3) 2_574 2_574
O1B K1 O2A 124.8(3) 2_574 2_574
O1A K1 O2A 57.9(2) 2_574 2_574
O2B K1 O2A 176.7(3) 2_574 2_574
O3B K1 O2A 101.9(3) 1_564 2_574
OW K1 O3A 88.6(4) 2_574 .
O1B K1 O3A 97.6(2) 2_574 .
O1A K1 O3A 75.6(2) 2_574 .
O2B K1 O3A 99.0(3) 2_574 .
O3B K1 O3A 171.7(3) 1_564 .
O2A K1 O3A 81.0(2) 2_574 .
OW K1 O4B 128.9(4) 2_574 1_564
O1B K1 O4B 108.7(2) 2_574 1_564
O1A K1 O4B 139.5(3) 2_574 1_564
O2B K1 O4B 73.6(3) 2_574 1_564
O3B K1 O4B 45.2(2) 1_564 1_564
O2A K1 O4B 104.3(3) 2_574 1_564
O3A K1 O4B 141.9(3) . 1_564
OW K1 O4A 131.6(4) 2_574 .
O1B K1 O4A 135.0(3) 2_574 .
O1A K1 O4A 110.2(2) 2_574 .
O2B K1 O4A 99.3(3) 2_574 .
O3B K1 O4A 144.3(3) 1_564 .
O2A K1 O4A 78.4(3) 2_574 .
O3A K1 O4A 43.8(3) . .
O4B K1 O4A 99.5(3) 1_564 .
OW K1 C9A 108.7(4) 2_574 .
O1B K1 C9A 119.9(3) 2_574 .
O1A K1 C9A 88.9(3) 2_574 .
O2B K1 C9A 106.4(3) 2_574 .
O3B K1 C9A 165.7(3) 1_564 .
O2A K1 C9A 72.4(3) 2_574 .
O3A K1 C9A 22.6(3) . .
O4B K1 C9A 122.4(3) 1_564 .
O4A K1 C9A 23.0(3) . .
OW K1 C9B 105.7(4) 2_574 1_564
O1B K1 C9B 88.4(3) 2_574 1_564
O1A K1 C9B 121.7(3) 2_574 1_564
O2B K1 C9B 70.2(3) 2_574 1_564
O3B K1 C9B 22.9(3) 1_564 1_564
O2A K1 C9B 108.9(3) 2_574 1_564
O3A K1 C9B 162.6(3) . 1_564
O4B K1 C9B 23.3(3) 1_564 1_564
O4A K1 C9B 122.7(3) . 1_564
C9A K1 C9B 145.6(3) . 1_564
OW K1 C2B 80.5(3) 2_574 2_574
O1B K1 C2B 43.5(2) 2_574 2_574
O1A K1 C2B 111.7(2) 2_574 2_574
O2B K1 C2B 20.4(2) 2_574 2_574
O3B K1 C2B 63.5(2) 1_564 2_574
O2A K1 C2B 161.9(3) 2_574 2_574
O3A K1 C2B 112.0(3) . 2_574
O4B K1 C2B 73.7(3) 1_564 2_574
O4A K1 C2B 119.7(3) . 2_574
C9A K1 C2B 124.3(3) . 2_574
C9B K1 C2B 62.2(3) 1_564 2_574
C2B O2B K1 109.5(7) . 2_574
C2A O2A K1 111.4(7) . 2_574
C1A O1A OW 153.1(9) . .
C1A O1A K1 117.0(7) . 2_574
OW O1A K1 37.7(4) . 2_574
O2A C2A N2A 127.6(10) . .
O2A C2A C1A 117.9(8) . .
N2A C2A C1A 114.5(9) . .
O2A C2A K1 48.8(5) . 2_574
N2A C2A K1 150.4(7) . 2_574
C1A C2A K1 78.2(5) . 2_574
C10A N3A Pd1 118.4(7) . .
C10A N3A H3B 101(10) . .
Pd1 N3A H3B 105(10) . .
C10A N3A H3A 102(7) . .
Pd1 N3A H3A 111(7) . .
H3B N3A H3A 120(10) . .
C1B O1B OW 146.4(9) . .
C1B O1B K1 114.2(7) . 2_574
OW O1B K1 40.1(4) . 2_574
N1A C3A C4A 119.9(9) . .
N1A C3A C8A 123.0(9) . .
C4A C3A C8A 117.1(10) . .
C9A O3A Pd1 127.8(7) . .
C9A O3A K1 96.8(7) . .
Pd1 O3A K1 126.4(4) . .
C9B O3B Pd2 126.3(7) . .
C9B O3B K1 98.1(7) . 1_546
Pd2 O3B K1 131.3(4) . 1_546
C10B N3B Pd2 119.4(8) . .
C10B N3B H3C 104(5) . .
Pd2 N3B H3C 109(6) . .
C10B N3B H3D 102(8) . .
Pd2 N3B H3D 94(8) . .
H3C N3B H3D 130(10) . .
C1B N1B C3B 123.6(8) . .
C1B N1B Pd2 111.7(6) . .
C3B N1B Pd2 124.4(6) . .
C7B C8B C3B 116.6(10) . .
C7B C8B C9B 116.1(10) . .
C3B C8B C9B 127.3(10) . .
C1A N1A C3A 122.2(8) . .
C1A N1A Pd1 113.0(7) . .
C3A N1A Pd1 124.4(6) . .
C9B O4B K1 95.0(7) . 1_546
C2A N2A C12A 119.5(9) . .
C2A N2A Pd1 114.8(7) . .
C12A N2A Pd1 125.7(7) . .
C9A O4A K1 91.4(7) . .
O1A C1A N1A 131.2(10) . .
O1A C1A C2A 116.8(9) . .
N1A C1A C2A 111.8(8) . .
O1A C1A K1 45.2(6) . 2_574
N1A C1A K1 162.8(6) . 2_574
C2A C1A K1 75.8(5) . 2_574
C5A C4A C3A 121.3(11) . .
C5A C4A H4A 119.4 . .
C3A C4A H4A 119.4 . .
C7A C8A C3A 118.4(10) . .
C7A C8A C9A 115.3(11) . .
C3A C8A C9A 126.2(11) . .
O2B C2B N2B 127.8(10) . .
O2B C2B C1B 117.7(9) . .
N2B C2B C1B 114.5(9) . .
O2B C2B K1 50.1(5) . 2_574
N2B C2B K1 148.6(7) . 2_574
C1B C2B K1 78.0(5) . 2_574
C6A C7A C8A 124.8(13) . .
C6A C7A H7A 117.6 . .
C8A C7A H7A 117.6 . .
C4A C5A C6A 121.6(11) . .
C4A C5A H5A 119.2 . .
C6A C5A H5A 119.2 . .
C2B N2B C12B 119.0(9) . .
C2B N2B Pd2 115.1(7) . .
C12B N2B Pd2 125.9(7) . .
C6B C7B C8B 126.4(12) . .
C6B C7B H7B 116.8 . .
C8B C7B H7B 116.8 . .
O3B C9B O4B 117.1(10) . .
O3B C9B C8B 124.9(10) . .
O4B C9B C8B 118.0(10) . .
O3B C9B K1 59.0(6) . 1_546
O4B C9B K1 61.8(6) . 1_546
C8B C9B K1 160.4(8) . 1_546
C8B C3B N1B 122.1(9) . .
C8B C3B C4B 117.9(10) . .
N1B C3B C4B 119.9(9) . .
C5B C4B C3B 121.0(12) . .
C5B C4B H4B 119.5 . .
C3B C4B H4B 119.5 . .
C7B C6B C5B 115.2(12) . .
C7B C6B H6B 122.4 . .
C5B C6B H6B 122.4 . .
C4B C5B C6B 122.8(12) . .
C4B C5B H5B 118.6 . .
C6B C5B H5B 118.6 . .
O1B C1B N1B 128.6(10) . .
O1B C1B C2B 118.1(9) . .
N1B C1B C2B 113.3(8) . .
O1B C1B K1 46.7(5) . 2_574
N1B C1B K1 156.8(7) . 2_574
C2B C1B K1 76.3(5) . 2_574
O3A C9A O4A 118.2(10) . .
O3A C9A C8A 123.9(11) . .
O4A C9A C8A 117.9(11) . .
O3A C9A K1 60.6(6) . .
O4A C9A K1 65.6(6) . .
C8A C9A K1 152.4(8) . .
C10A C11A C12A 120.3(13) . .
C10A C11A H11A 107.3 . .
C12A C11A H11A 107.3 . .
C10A C11A H11B 107.3 . .
C12A C11A H11B 107.3 . .
H11A C11A H11B 106.9 . .
C11A C12A N2A 115.1(10) . .
C11A C12A H12A 108.5 . .
N2A C12A H12A 108.5 . .
C11A C12A H12B 108.5 . .
N2A C12A H12B 108.5 . .
H12A C12A H12B 107.5 . .
C11A C10A N3A 113.8(11) . .
C11A C10A H10A 108.8 . .
N3A C10A H10A 108.8 . .
C11A C10A H10B 108.8 . .
N3A C10A H10B 108.8 . .
H10A C10A H10B 107.7 . .
C7A C6A C5A 116.7(13) . .
C7A C6A H6A 121.6 . .
C5A C6A H6A 121.6 . .
C11B C12B N2B 114.8(10) . .
C11B C12B H12C 108.6 . .
N2B C12B H12C 108.6 . .
C11B C12B H12D 108.6 . .
N2B C12B H12D 108.6 . .
H12C C12B H12D 107.5 . .
C10B C11B C12B 135.7(16) . .
C10B C11B H11C 103.3 . .
C12B C11B H11C 103.3 . .
C10B C11B H11D 103.3 . .
C12B C11B H11D 103.3 . .
H11C C11B H11D 105.2 . .
C11B C10B N3B 122.1(14) . .
C11B C10B H10C 106.8 . .
N3B C10B H10C 106.8 . .
C11B C10B H10D 106.8 . .
N3B C10B H10D 106.8 . .
H10C C10B H10D 106.7 . .
O1A OW O1B 144.6(8) . .
O1A OW K1 111.2(6) . 2_574
O1B OW K1 102.3(5) . 2_574

loop_
_geom_bond_atom_site_label_1
_geom_bond_atom_site_label_2
_geom_bond_distance
_geom_bond_site_symmetry_2
Pd2 N2B 1.957(8) .
Pd2 O3B 1.981(7) .
Pd2 N1B 1.983(8) .
Pd2 N3B 2.061(9) .
Pd1 N2A 1.962(9) .
Pd1 N1A 1.984(8) .
Pd1 O3A 1.995(8) .
Pd1 N3A 2.028(9) .
K1 OW 1.829(10) 2_574
K1 O1B 2.773(8) 2_574
K1 O1A 2.792(9) 2_574
K1 O2B 2.807(9) 2_574
K1 O3B 2.807(8) 1_564
K1 O2A 2.809(8) 2_574
K1 O3A 2.834(8) .
K1 O4B 2.867(10) 1_564
K1 O4A 2.944(10) .
K1 C9A 3.231(11) .
K1 C9B 3.242(12) 1_564
K1 C2B 3.449(10) 2_574
O2B C2B 1.277(12) .
O2B K1 2.807(9) 2_574
O2A C2A 1.262(13) .
O2A K1 2.809(8) 2_574
O1A C1A 1.205(11) .
O1A OW 1.551(10) .
O1A K1 2.792(9) 2_574
C2A N2A 1.308(13) .
C2A C1A 1.570(14) .
C2A K1 3.474(10) 2_574
N3A C10A 1.506(17) .
N3A H3B 0.90(2) .
N3A H3A 0.90(2) .
O1B C1B 1.243(11) .
O1B OW 1.730(11) .
O1B K1 2.773(8) 2_574
C3A N1A 1.405(14) .
C3A C4A 1.416(14) .
C3A C8A 1.416(14) .
O3A C9A 1.251(14) .
O3B C9B 1.272(14) .
O3B K1 2.807(8) 1_546
N3B C10B 1.454(18) .
N3B H3C 0.91(2) .
N3B H3D 0.91(2) .
N1B C1B 1.356(12) .
N1B C3B 1.414(13) .
C8B C7B 1.393(16) .
C8B C3B 1.400(14) .
C8B C9B 1.475(15) .
N1A C1A 1.349(12) .
O4B C9B 1.287(14) .
O4B K1 2.867(10) 1_546
N2A C12A 1.469(14) .
O4A C9A 1.260(14) .
C1A K1 3.508(10) 2_574
C4A C5A 1.370(17) .
C4A H4A 0.9300 .
C8A C7A 1.386(17) .
C8A C9A 1.512(14) .
C2B N2B 1.293(12) .
C2B C1B 1.537(14) .
C2B K1 3.449(10) 2_574
C7A C6A 1.353(17) .
C7A H7A 0.9300 .
C5A C6A 1.393(18) .
C5A H5A 0.9300 .
N2B C12B 1.465(14) .
C7B C6B 1.372(17) .
C7B H7B 0.9300 .
C9B K1 3.242(12) 1_546
C3B C4B 1.429(14) .
C4B C5B 1.356(18) .
C4B H4B 0.9300 .
C6B C5B 1.374(19) .
C6B H6B 0.9300 .
C5B H5B 0.9300 .
C1B K1 3.472(10) 2_574
C11A C10A 1.44(2) .
C11A C12A 1.457(16) .
C11A H11A 0.9700 .
C11A H11B 0.9700 .
C12A H12A 0.9700 .
C12A H12B 0.9700 .
C10A H10A 0.9700 .
C10A H10B 0.9700 .
C6A H6A 0.9300 .
C12B C11B 1.451(18) .
C12B H12C 0.9700 .
C12B H12D 0.9700 .
C11B C10B 1.28(2) .
C11B H11C 0.9700 .
C11B H11D 0.9700 .
C10B H10C 0.9700 .
C10B H10D 0.9700 .
OW K1 1.829(10) 2_574

loop_
_geom_torsion_atom_site_label_1
_geom_torsion_atom_site_label_2
_geom_torsion_atom_site_label_3
_geom_torsion_atom_site_label_4
_geom_torsion
_geom_torsion_site_symmetry_1
_geom_torsion_site_symmetry_4
K1 O2A C2A N2A -141.6(10) 2_574 .
K1 O2A C2A C1A 39.7(11) 2_574 .
N2A Pd1 N3A C10A -20.4(11) . .
N1A Pd1 N3A C10A -89(9) . .
O3A Pd1 N3A C10A 159.7(11) . .
N2A Pd1 O3A C9A 4(10) . .
N1A Pd1 O3A C9A 3.0(11) . .
N3A Pd1 O3A C9A -179.3(11) . .
N2A Pd1 O3A K1 -136(9) . .
N1A Pd1 O3A K1 -136.3(5) . .
N3A Pd1 O3A K1 41.3(5) . .
OW K1 O3A C9A -153.1(8) 2_574 .
O1B K1 O3A C9A 170.4(7) 2_574 .
O1A K1 O3A C9A -124.4(7) 2_574 .
O2B K1 O3A C9A 111.3(7) 2_574 .
O3B K1 O3A C9A -176.9(16) 1_564 .
O2A K1 O3A C9A -65.4(7) 2_574 .
O4B K1 O3A C9A 36.4(9) 1_564 .
O4A K1 O3A C9A 17.2(7) . .
C9B K1 O3A C9A 61.1(13) 1_564 .
C2B K1 O3A C9A 127.7(7) 2_574 .
OW K1 O3A Pd1 -4.3(6) 2_574 .
O1B K1 O3A Pd1 -40.9(5) 2_574 .
O1A K1 O3A Pd1 24.3(4) 2_574 .
O2B K1 O3A Pd1 -100.0(5) 2_574 .
O3B K1 O3A Pd1 -28(2) 1_564 .
O2A K1 O3A Pd1 83.3(5) 2_574 .
O4B K1 O3A Pd1 -174.9(5) 1_564 .
O4A K1 O3A Pd1 165.9(7) . .
C9A K1 O3A Pd1 148.8(10) . .
C9B K1 O3A Pd1 -150.2(8) 1_564 .
C2B K1 O3A Pd1 -83.5(5) 2_574 .
N2B Pd2 O3B C9B 5(9) . .
N1B Pd2 O3B C9B 5.1(10) . .
N3B Pd2 O3B C9B -177.0(10) . .
N2B Pd2 O3B K1 -146(8) . 1_546
N1B Pd2 O3B K1 -146.6(5) . 1_546
N3B Pd2 O3B K1 31.3(5) . 1_546
N2B Pd2 N3B C10B -8.1(15) . .
O3B Pd2 N3B C10B 172.0(15) . .
N1B Pd2 N3B C10B -70(9) . .
N2B Pd2 N1B C1B -13.9(7) . .
O3B Pd2 N1B C1B 166.1(7) . .
N3B Pd2 N1B C1B 49(9) . .
N2B Pd2 N1B C3B 172.3(8) . .
O3B Pd2 N1B C3B -7.7(8) . .
N3B Pd2 N1B C3B -125(9) . .
C4A C3A N1A C1A 16.7(14) . .
C8A C3A N1A C1A -164.5(9) . .
C4A C3A N1A Pd1 -171.2(7) . .
C8A C3A N1A Pd1 7.6(13) . .
N2A Pd1 N1A C1A -13.7(7) . .
O3A Pd1 N1A C1A 166.3(7) . .
N3A Pd1 N1A C1A 55(9) . .
N2A Pd1 N1A C3A 173.6(8) . .
O3A Pd1 N1A C3A -6.5(8) . .
N3A Pd1 N1A C3A -117(8) . .
O2A C2A N2A C12A -0.7(17) . .
C1A C2A N2A C12A 177.9(9) . .
K1 C2A N2A C12A -71.7(17) 2_574 .
O2A C2A N2A Pd1 -177.9(9) . .
C1A C2A N2A Pd1 0.8(11) . .
K1 C2A N2A Pd1 111.1(14) 2_574 .
N1A Pd1 N2A C2A 6.6(7) . .
O3A Pd1 N2A C2A 6(9) . .
N3A Pd1 N2A C2A -171.1(8) . .
N1A Pd1 N2A C12A -170.3(9) . .
O3A Pd1 N2A C12A -171(9) . .
N3A Pd1 N2A C12A 12.0(9) . .
OW K1 O4A C9A -3.9(11) 2_574 .
O1B K1 O4A C9A -56.2(9) 2_574 .
O1A K1 O4A C9A 22.9(9) 2_574 .
O2B K1 O4A C9A -110.3(8) 2_574 .
O3B K1 O4A C9A 166.5(7) 1_564 .
O2A K1 O4A C9A 72.1(8) 2_574 .
O3A K1 O4A C9A -16.9(7) . .
O4B K1 O4A C9A 174.9(8) 1_564 .
C9B K1 O4A C9A 177.3(7) 1_564 .
C2B K1 O4A C9A -108.5(8) 2_574 .
OW O1A C1A N1A 140.7(19) . .
K1 O1A C1A N1A 156.9(9) 2_574 .
OW O1A C1A C2A -43(2) . .
K1 O1A C1A C2A -27.1(11) 2_574 .
OW O1A C1A K1 -16.2(18) . 2_574
C3A N1A C1A O1A 6.1(17) . .
Pd1 N1A C1A O1A -166.9(9) . .
C3A N1A C1A C2A -170.1(8) . .
Pd1 N1A C1A C2A 17.0(10) . .
C3A N1A C1A K1 76(3) . 2_574
Pd1 N1A C1A K1 -97(2) . 2_574
O2A C2A C1A O1A -10.0(14) . .
N2A C2A C1A O1A 171.2(9) . .
K1 C2A C1A O1A 19.5(8) 2_574 .
O2A C2A C1A N1A 166.8(9) . .
N2A C2A C1A N1A -12.0(12) . .
K1 C2A C1A N1A -163.8(7) 2_574 .
O2A C2A C1A K1 -29.4(8) . 2_574
N2A C2A C1A K1 151.8(9) . 2_574
N1A C3A C4A C5A -179.9(11) . .
C8A C3A C4A C5A 1.3(16) . .
N1A C3A C8A C7A -179.9(11) . .
C4A C3A C8A C7A -1.1(16) . .
N1A C3A C8A C9A -3.6(17) . .
C4A C3A C8A C9A 175.2(10) . .
K1 O2B C2B N2B -139.4(9) 2_574 .
K1 O2B C2B C1B 41.8(10) 2_574 .
C3A C8A C7A C6A -2(2) . .
C9A C8A C7A C6A -178.4(13) . .
C3A C4A C5A C6A 1(2) . .
O2B C2B N2B C12B -3.0(16) . .
C1B C2B N2B C12B 175.9(9) . .
K1 C2B N2B C12B -76.3(16) 2_574 .
O2B C2B N2B Pd2 177.6(9) . .
C1B C2B N2B Pd2 -3.6(11) . .
K1 C2B N2B Pd2 104.3(13) 2_574 .
O3B Pd2 N2B C2B 9(9) . .
N1B Pd2 N2B C2B 9.5(7) . .
N3B Pd2 N2B C2B -168.3(8) . .
O3B Pd2 N2B C12B -170(8) . .
N1B Pd2 N2B C12B -169.9(9) . .
N3B Pd2 N2B C12B 12.3(9) . .
C3B C8B C7B C6B 3(2) . .
C9B C8B C7B C6B -175.1(13) . .
Pd2 O3B C9B O4B 179.1(9) . .
K1 O3B C9B O4B -22.0(12) 1_546 .
Pd2 O3B C9B C8B -1.9(16) . .
K1 O3B C9B C8B 157.0(10) 1_546 .
Pd2 O3B C9B K1 -158.9(9) . 1_546
K1 O4B C9B O3B 21.4(11) 1_546 .
K1 O4B C9B C8B -157.7(9) 1_546 .
C7B C8B C9B O3B 177.0(12) . .
C3B C8B C9B O3B -0.9(18) . .
C7B C8B C9B O4B -4.0(16) . .
C3B C8B C9B O4B 178.2(11) . .
C7B C8B C9B K1 -88(2) . 1_546
C3B C8B C9B K1 94(2) . 1_546
C7B C8B C3B N1B -180.0(10) . .
C9B C8B C3B N1B -2.1(16) . .
C7B C8B C3B C4B -3.5(15) . .
C9B C8B C3B C4B 174.3(10) . .
C1B N1B C3B C8B -165.8(9) . .
Pd2 N1B C3B C8B 7.3(13) . .
C1B N1B C3B C4B 17.9(14) . .
Pd2 N1B C3B C4B -169.1(8) . .
C8B C3B C4B C5B 2.0(17) . .
N1B C3B C4B C5B 178.5(11) . .
C8B C7B C6B C5B 0(2) . .
C3B C4B C5B C6B 1(2) . .
C7B C6B C5B C4B -1(2) . .
OW O1B C1B N1B 116.7(15) . .
K1 O1B C1B N1B 149.8(9) 2_574 .
OW O1B C1B C2B -62.5(18) . .
K1 O1B C1B C2B -29.4(11) 2_574 .
OW O1B C1B K1 -33.1(12) . 2_574
C3B N1B C1B O1B 10.1(16) . .
Pd2 N1B C1B O1B -163.8(9) . .
C3B N1B C1B C2B -170.8(8) . .
Pd2 N1B C1B C2B 15.4(10) . .
C3B N1B C1B K1 78.7(19) . 2_574
Pd2 N1B C1B K1 -95.1(16) . 2_574
O2B C2B C1B O1B -9.9(14) . .
N2B C2B C1B O1B 171.1(9) . .
K1 C2B C1B O1B 21.6(8) 2_574 .
O2B C2B C1B N1B 170.8(9) . .
N2B C2B C1B N1B -8.2(12) . .
K1 C2B C1B N1B -157.7(8) 2_574 .
O2B C2B C1B K1 -31.5(8) . 2_574
N2B C2B C1B K1 149.5(8) . 2_574
Pd1 O3A C9A O4A 179.1(9) . .
K1 O3A C9A O4A -32.8(13) . .
Pd1 O3A C9A C8A -0.2(18) . .
K1 O3A C9A C8A 147.9(10) . .
Pd1 O3A C9A K1 -148.1(10) . .
K1 O4A C9A O3A 31.2(12) . .
K1 O4A C9A C8A -149.4(9) . .
C7A C8A C9A O3A 176.0(12) . .
C3A C8A C9A O3A -0.4(19) . .
C7A C8A C9A O4A -3.4(17) . .
C3A C8A C9A O4A -179.8(11) . .
C7A C8A C9A K1 -93.6(19) . .
C3A C8A C9A K1 90(2) . .
OW K1 C9A O3A 28.5(8) 2_574 .
O1B K1 C9A O3A -11.0(8) 2_574 .
O1A K1 C9A O3A 53.0(7) 2_574 .
O2B K1 C9A O3A -73.6(7) 2_574 .
O3B K1 C9A O3A 178.2(9) 1_564 .
O2A K1 C9A O3A 109.6(7) 2_574 .
O4B K1 C9A O3A -154.3(7) 1_564 .
O4A K1 C9A O3A -148.4(13) . .
C9B K1 C9A O3A -152.4(7) 1_564 .
C2B K1 C9A O3A -62.6(8) 2_574 .
OW K1 C9A O4A 176.9(9) 2_574 .
O1B K1 C9A O4A 137.4(8) 2_574 .
O1A K1 C9A O4A -158.6(8) 2_574 .
O2B K1 C9A O4A 74.8(9) 2_574 .
O3B K1 C9A O4A -33.4(16) 1_564 .
O2A K1 C9A O4A -102.0(8) 2_574 .
O3A K1 C9A O4A 148.4(13) . .
O4B K1 C9A O4A -5.9(9) 1_564 .
C9B K1 C9A O4A -4.0(11) 1_564 .
C2B K1 C9A O4A 85.8(9) 2_574 .
OW K1 C9A C8A -79.1(19) 2_574 .
O1B K1 C9A C8A -118.7(18) 2_574 .
O1A K1 C9A C8A -54.6(18) 2_574 .
O2B K1 C9A C8A 178.7(18) 2_574 .
O3B K1 C9A C8A 71(2) 1_564 .
O2A K1 C9A C8A 1.9(18) 2_574 .
O3A K1 C9A C8A -108(2) . .
O4B K1 C9A C8A 98.0(18) 1_564 .
O4A K1 C9A C8A 104(2) . .
C9B K1 C9A C8A 99.9(18) 1_564 .
C2B K1 C9A C8A -170.3(17) 2_574 .
C10A C11A C12A N2A 55.9(18) . .
C2A N2A C12A C11A 155.5(12) . .
Pd1 N2A C12A C11A -27.7(15) . .
C12A C11A C10A N3A -67.1(19) . .
Pd1 N3A C10A C11A 46.3(17) . .
C8A C7A C6A C5A 4(2) . .
C4A C5A C6A C7A -4(2) . .
C2B N2B C12B C11B -180.0(14) . .
Pd2 N2B C12B C11B -0.6(18) . .
N2B C12B C11B C10B -28(4) . .
C12B C11B C10B N3B 33(5) . .
Pd2 N3B C10B C11B -9(3) . .
C1A O1A OW O1B -135.8(18) . .
K1 O1A OW O1B -160(2) 2_574 .
C1A O1A OW K1 24(3) . 2_574
C1B O1B OW O1A -148.6(16) . .
K1 O1B OW O1A 161(2) 2_574 .
C1B O1B OW K1 50.6(18) . 2_574

loop_
_platon_squeeze_void_nr
_platon_squeeze_void_average_x
_platon_squeeze_void_average_y
_platon_squeeze_void_average_z
_platon_squeeze_void_volume
_platon_squeeze_void_count_electrons
_platon_squeeze_void_content
1 -0.022 0.000 0.000 196 51 ' '
2 0.500 0.500 0.500 29 4 ' '
3 0.503 0.222 0.232 11 9 ' '
4 0.497 0.778 0.769 11 9 ' '
